data_2014755
loop_
_publ_author_name
'Zaleski, Jacek'
'Mieczys\/law Gabryszewski'
'Zarychta, Bartosz'

_publ_section_title
;Tetrakis(1-ethyl-1<i>H</i>-1,2,4-triazole-\k<i>N</i>^4^)bis(nitrato-\k<i>O</i>)copper(II)
 and
 bis(nitrato-\k<i>O</i>)tetrakis(1-propyl-1<i>H</i>-1,2,4-triazole-\k<i>N</i>^4^)copper(II)
;
_journal_issue 3
_journal_name_full 'Acta Crystallographica Section C'
_journal_page_first m151
_journal_page_last m154
_journal_paper_doi 10.1107/S0108270105003446
_journal_volume 61
_journal_year 2005
_chemical_formula_iupac '[Cu (N O3)2 (C4 H7 N3)4]'
_chemical_formula_moiety 'C16 H28 Cu N14 O6'
_chemical_formula_sum 'C16 H28 Cu N14 O6'
_chemical_formula_weight 576.06
_chemical_name_systematic ?
_space_group_IT_number 14
_symmetry_cell_setting monoclinic
_symmetry_space_group_name_Hall '-P 2ybc'
_symmetry_space_group_name_H-M 'P 1 21/c 1'
_atom_sites_solution_hydrogens geom
_atom_sites_solution_primary direct
_atom_sites_solution_secondary difmap
_audit_creation_method SHELXL-97
_cell_angle_alpha 90.00
_cell_angle_beta 99.970(10)
_cell_angle_gamma 90.00
_cell_formula_units_Z 2
_cell_length_a 9.703(2)
_cell_length_b 15.288(3)
_cell_length_c 8.386(2)
_cell_measurement_reflns_used 7990
_cell_measurement_temperature 100.00(10)
_cell_measurement_theta_max 25.99
_cell_measurement_theta_min 3.25
_cell_volume 1225.2(5)
_computing_cell_refinement 'CrysAlis RED (Oxford Diffraction, 2002)'
_computing_data_collection 'CrysAlis CCD (Oxford Diffraction, 2002)'
_computing_data_reduction 'CrysAlis RED'
_computing_molecular_graphics 'SHELXTL (Sheldrick, 1990)'
_computing_publication_material SHELXL97
_computing_structure_refinement 'SHELXL97 (Sheldrick, 1997)'
_computing_structure_solution 'SHELXS97 (Sheldrick, 1997)'
_diffrn_ambient_temperature 100.00(10)
_diffrn_detector_area_resol_mean '1024 x 1024 with blocks 2 x 2'
_diffrn_measured_fraction_theta_full 0.988
_diffrn_measured_fraction_theta_max 0.988
_diffrn_measurement_device_type 'Oxford Diffraction Xcalibur'
_diffrn_measurement_method '\w scans'
_diffrn_radiation_monochromator graphite
_diffrn_radiation_source 'fine-focus sealed tube'
_diffrn_radiation_type MoK\a
_diffrn_radiation_wavelength 0.71073
_diffrn_reflns_av_R_equivalents 0.0854
_diffrn_reflns_av_sigmaI/netI 0.1236
_diffrn_reflns_limit_h_max 11
_diffrn_reflns_limit_h_min -11
_diffrn_reflns_limit_k_max 18
_diffrn_reflns_limit_k_min -18
_diffrn_reflns_limit_l_max 10
_diffrn_reflns_limit_l_min -8
_diffrn_reflns_number 7990
_diffrn_reflns_theta_full 25.99
_diffrn_reflns_theta_max 25.99
_diffrn_reflns_theta_min 3.25
_diffrn_standards_decay_% 0
_diffrn_standards_interval_count 0
_diffrn_standards_interval_time 0
_diffrn_standards_number 0
_exptl_absorpt_coefficient_mu 0.955
_exptl_absorpt_correction_type none
_exptl_crystal_colour blue
_exptl_crystal_density_diffrn 1.561
_exptl_crystal_density_method 'not measured'
_exptl_crystal_description plate
_exptl_crystal_F_000 598
_exptl_crystal_size_max 0.2
_exptl_crystal_size_mid 0.2
_exptl_crystal_size_min 0.1
_refine_diff_density_max 0.469
_refine_diff_density_min -0.617
_refine_ls_extinction_method none
_refine_ls_goodness_of_fit_ref 0.830
_refine_ls_hydrogen_treatment constr
_refine_ls_matrix_type full
_refine_ls_number_parameters 215
_refine_ls_number_reflns 2386
_refine_ls_number_restraints 0
_refine_ls_restrained_S_all 0.830
_refine_ls_R_factor_all 0.0927
_refine_ls_R_factor_gt 0.0448
_refine_ls_shift/su_max 0.000
_refine_ls_shift/su_mean 0.000
_refine_ls_structure_factor_coef Fsqd
_refine_ls_weighting_details 'calc w=1/[\s^2^(Fo^2^)+(0.023P)^2^] where P=(Fo^2^+2Fc^2^)/3'
_refine_ls_weighting_scheme calc
_refine_ls_wR_factor_gt 0.0759
_refine_ls_wR_factor_ref 0.0893
_reflns_number_gt 1339
_reflns_number_total 2384
_reflns_threshold_expression I>2\s(I)
_cod_data_source_file sq1194.cif
_cod_data_source_block I
_cod_original_sg_symbol_H-M 'P 21/c'
_cod_database_code 2014755
_cod_database_fobs_code 2014755

loop_
_symmetry_equiv_pos_as_xyz
'x, y, z'
'-x, y+1/2, -z+1/2'
'-x, -y, -z'
'x, -y-1/2, z-1/2'

loop_
_atom_site_label
_atom_site_fract_x
_atom_site_fract_y
_atom_site_fract_z
_atom_site_U_iso_or_equiv
_atom_site_adp_type
_atom_site_calc_flag
_atom_site_refinement_flags
_atom_site_occupancy
_atom_site_disorder_assembly
_atom_site_disorder_group
_atom_site_type_symbol
Cu1 0.5000 0.5000 0.5000 0.01769(19) Uani d S 1 . . Cu
N21 0.6212(4) 0.7040(2) 0.4341(4) 0.0215(8) Uani d . 1 . . N
O1 0.6394(3) 0.62915(16) 0.4990(3) 0.0246(7) Uani d . 1 . . O
O2 0.7199(3) 0.73969(17) 0.3834(4) 0.0382(8) Uani d . 1 . . O
O3 0.5052(3) 0.74097(17) 0.4226(3) 0.0313(7) Uani d . 1 . . O
N4 0.4129(3) 0.5061(2) 0.2633(3) 0.0151(6) Uani d . 1 . . N
C5 0.3603(4) 0.4406(2) 0.1653(4) 0.0177(9) Uani d . 1 . . C
H5A 0.3572 0.3823 0.1963 0.021 Uiso calc R 1 . . H
N1 0.3140(3) 0.47056(19) 0.0193(3) 0.0172(8) Uani d . 1 . . N
N2 0.3337(4) 0.5592(2) 0.0123(4) 0.0248(9) Uani d . 1 . . N
C3 0.3919(4) 0.5766(3) 0.1629(4) 0.0207(9) Uani d . 1 . . C
H3A 0.4168 0.6331 0.1980 0.025 Uiso calc R 1 . . H
C6 0.2467(4) 0.4229(2) -0.1258(4) 0.0238(10) Uani d . 1 . . C
H6A 0.2639 0.3608 -0.1094 0.029 Uiso calc R 1 . . H
H6B 0.2888 0.4410 -0.2174 0.029 Uiso calc R 1 . . H
C7 0.0929(4) 0.4384(3) -0.1641(5) 0.0320(11) Uani d . 1 . . C
H7A 0.0537 0.4055 -0.2585 0.048 Uiso calc R 1 . . H
H7B 0.0753 0.4996 -0.1842 0.048 Uiso calc R 1 . . H
H7C 0.0505 0.4202 -0.0742 0.048 Uiso calc R 1 . . H
N14 0.6643(3) 0.43521(18) 0.4476(3) 0.0158(7) Uani d . 1 . . N
C15 0.6704(4) 0.3636(2) 0.3554(4) 0.0146(8) Uani d . 1 . . C
H15A 0.5934 0.3341 0.2989 0.018 Uiso calc R 1 . . H
N11 0.8016(3) 0.34183(19) 0.3574(3) 0.0179(7) Uani d . 1 . . N
N12 0.8900(3) 0.3977(2) 0.4543(4) 0.0246(8) Uani d . 1 . . N
C13 0.8018(4) 0.4521(2) 0.5038(4) 0.0207(9) Uani d . 1 . . C
H13A 0.8311 0.4989 0.5723 0.025 Uiso calc R 1 . . H
C16 0.8562(4) 0.2685(2) 0.2729(5) 0.0253(10) Uani d . 1 . . C
H16A 0.7865 0.2513 0.1809 0.030 Uiso calc R 1 . . H
H16B 0.8732 0.2189 0.3457 0.030 Uiso calc R 1 . . H
C17 0.9891(5) 0.2922(3) 0.2154(5) 0.0382(12) Uani d . 1 . . C
H17A 1.0226 0.2426 0.1633 0.057 Uiso calc R 1 . . H
H17B 1.0582 0.3095 0.3062 0.057 Uiso calc R 1 . . H
H17C 0.9718 0.3398 0.1399 0.057 Uiso calc R 1 . . H

loop_
_atom_site_aniso_label
_atom_site_aniso_U_11
_atom_site_aniso_U_22
_atom_site_aniso_U_33
_atom_site_aniso_U_12
_atom_site_aniso_U_13
_atom_site_aniso_U_23
Cu1 0.0217(4) 0.0154(3) 0.0152(3) 0.0030(4) 0.0011(3) -0.0019(3)
N21 0.030(2) 0.0136(18) 0.0209(18) -0.0007(16) 0.0033(16) -0.0028(14)
O1 0.0312(17) 0.0107(14) 0.0300(16) -0.0014(12) -0.0004(13) 0.0039(12)
O2 0.042(2) 0.0196(16) 0.063(2) -0.0033(14) 0.0348(17) 0.0083(15)
O3 0.0252(18) 0.0205(15) 0.0469(18) 0.0058(14) 0.0022(14) 0.0072(13)
N4 0.0187(16) 0.0120(15) 0.0140(14) -0.0002(15) 0.0017(12) -0.0019(15)
C5 0.019(2) 0.016(2) 0.018(2) -0.0013(17) 0.0033(17) -0.0003(17)
N1 0.025(2) 0.0157(17) 0.0091(16) -0.0026(14) -0.0020(14) -0.0022(13)
N2 0.037(2) 0.0205(19) 0.0144(18) 0.0001(17) -0.0042(16) 0.0023(15)
C3 0.026(2) 0.016(2) 0.018(2) 0.0024(18) -0.0011(18) -0.0013(17)
C6 0.036(3) 0.020(2) 0.013(2) -0.0014(19) -0.0023(18) -0.0053(17)
C7 0.032(3) 0.034(3) 0.027(2) -0.006(2) -0.004(2) -0.003(2)
N14 0.0215(19) 0.0131(17) 0.0126(16) 0.0019(14) 0.0020(13) 0.0029(13)
C15 0.017(2) 0.011(2) 0.016(2) -0.0024(16) 0.0034(16) 0.0000(16)
N11 0.0171(18) 0.0143(17) 0.0212(18) 0.0022(14) 0.0006(14) -0.0033(14)
N12 0.020(2) 0.027(2) 0.0260(19) 0.0019(15) 0.0009(15) -0.0084(15)
C13 0.021(2) 0.019(2) 0.021(2) 0.0028(18) -0.0012(17) -0.0052(17)
C16 0.030(3) 0.018(2) 0.029(2) 0.0060(19) 0.0085(19) -0.0070(18)
C17 0.051(3) 0.022(2) 0.049(3) 0.006(2) 0.031(2) -0.007(2)

loop_
_atom_type_symbol
_atom_type_description
_atom_type_scat_dispersion_real
_atom_type_scat_dispersion_imag
_atom_type_scat_source
C C 0.0033 0.0016 'International Tables Vol C Tables 4.2.6.8 and 6.1.1.4'
H H 0.0000 0.0000 'International Tables Vol C Tables 4.2.6.8 and 6.1.1.4'
N N 0.0061 0.0033 'International Tables Vol C Tables 4.2.6.8 and 6.1.1.4'
O O 0.0106 0.0060 'International Tables Vol C Tables 4.2.6.8 and 6.1.1.4'
Cu Cu 0.3201 1.2651 'International Tables Vol C Tables 4.2.6.8 and 6.1.1.4'

loop_
_geom_angle_atom_site_label_1
_geom_angle_atom_site_label_2
_geom_angle_atom_site_label_3
_geom_angle_site_symmetry_1
_geom_angle_site_symmetry_3
_geom_angle
_geom_angle_publ_flag
N14 Cu1 N14 3_666 . 180.00 ?
N14 Cu1 N4 3_666 . 88.79(11) ?
N14 Cu1 N4 . . 91.21(11) y
N14 Cu1 N4 3_666 3_666 91.21(11) ?
N14 Cu1 N4 . 3_666 88.79(11) ?
N4 Cu1 N4 . 3_666 180.00 ?
N14 Cu1 O1 3_666 . 93.74(11) ?
N14 Cu1 O1 . . 86.26(11) y
N4 Cu1 O1 . . 95.68(10) y
N4 Cu1 O1 3_666 . 84.32(10) ?
N14 Cu1 O1 3_666 3_666 86.26(11) ?
N14 Cu1 O1 . 3_666 93.74(11) ?
N4 Cu1 O1 . 3_666 84.32(10) ?
N4 Cu1 O1 3_666 3_666 95.68(10) ?
O1 Cu1 O1 . 3_666 180.00 ?
O2 N21 O3 . . 120.9(3) y
O2 N21 O1 . . 119.1(3) y
O3 N21 O1 . . 120.0(3) y
N21 O1 Cu1 . . 135.2(2) y
C5 N4 C3 . . 102.3(3) ?
C5 N4 Cu1 . . 128.2(3) ?
C3 N4 Cu1 . . 129.5(2) ?
N1 C5 N4 . . 110.2(3) ?
N1 C5 H5A . . 124.9 ?
N4 C5 H5A . . 124.9 ?
C5 N1 N2 . . 110.9(3) ?
C5 N1 C6 . . 129.1(3) ?
N2 N1 C6 . . 120.0(3) ?
C3 N2 N1 . . 101.5(3) ?
N2 C3 N4 . . 115.2(3) ?
N2 C3 H3A . . 122.4 ?
N4 C3 H3A . . 122.4 ?
N1 C6 C7 . . 112.6(3) ?
N1 C6 H6A . . 109.1 ?
C7 C6 H6A . . 109.1 ?
N1 C6 H6B . . 109.1 ?
C7 C6 H6B . . 109.1 ?
H6A C6 H6B . . 107.8 ?
C6 C7 H7A . . 109.5 ?
C6 C7 H7B . . 109.5 ?
H7A C7 H7B . . 109.5 ?
C6 C7 H7C . . 109.5 ?
H7A C7 H7C . . 109.5 ?
H7B C7 H7C . . 109.5 ?
C15 N14 C13 . . 102.4(3) ?
C15 N14 Cu1 . . 130.4(3) ?
C13 N14 Cu1 . . 127.2(2) ?
N11 C15 N14 . . 109.7(3) ?
N11 C15 H15A . . 125.1 ?
N14 C15 H15A . . 125.1 ?
C15 N11 N12 . . 110.8(3) ?
C15 N11 C16 . . 128.0(3) ?
N12 N11 C16 . . 121.2(3) ?
C13 N12 N11 . . 102.0(3) ?
N12 C13 N14 . . 115.1(3) ?
N12 C13 H13A . . 122.5 ?
N14 C13 H13A . . 122.5 ?
N11 C16 C17 . . 111.9(3) ?
N11 C16 H16A . . 109.2 ?
C17 C16 H16A . . 109.2 ?
N11 C16 H16B . . 109.2 ?
C17 C16 H16B . . 109.2 ?
H16A C16 H16B . . 107.9 ?
C16 C17 H17A . . 109.5 ?
C16 C17 H17B . . 109.5 ?
H17A C17 H17B . . 109.5 ?
C16 C17 H17C . . 109.5 ?
H17A C17 H17C . . 109.5 ?
H17B C17 H17C . . 109.5 ?

loop_
_geom_bond_atom_site_label_1
_geom_bond_atom_site_label_2
_geom_bond_site_symmetry_2
_geom_bond_distance
_geom_bond_publ_flag
Cu1 N14 3_666 1.990(3) ?
Cu1 N14 . 1.990(3) y
Cu1 N4 . 2.020(3) y
Cu1 N4 3_666 2.020(3) ?
Cu1 O1 . 2.394(3) y
Cu1 O1 3_666 2.394(3) ?
N21 O2 . 1.239(4) y
N21 O3 . 1.248(4) y
N21 O1 . 1.266(4) y
N4 C5 . 1.339(4) ?
N4 C3 . 1.362(4) ?
C5 N1 . 1.312(4) ?
C5 H5A . 0.9300 ?
N1 N2 . 1.371(4) ?
N1 C6 . 1.470(4) ?
N2 C3 . 1.318(4) ?
C3 H3A . 0.9300 ?
C6 C7 . 1.491(5) ?
C6 H6A . 0.9700 ?
C6 H6B . 0.9700 ?
C7 H7A . 0.9600 ?
C7 H7B . 0.9600 ?
C7 H7C . 0.9600 ?
N14 C15 . 1.347(4) ?
N14 C13 . 1.361(4) ?
C15 N11 . 1.312(4) ?
C15 H15A . 0.9300 ?
N11 N12 . 1.373(4) ?
N11 C16 . 1.473(4) ?
N12 C13 . 1.311(4) ?
C13 H13A . 0.9300 ?
C16 C17 . 1.498(5) ?
C16 H16A . 0.9700 ?
C16 H16B . 0.9700 ?
C17 H17A . 0.9600 ?
C17 H17B . 0.9600 ?
C17 H17C . 0.9600 ?

loop_
_geom_hbond_atom_site_label_D
_geom_hbond_atom_site_label_H
_geom_hbond_atom_site_label_A
_geom_hbond_site_symmetry_A
_geom_hbond_distance_DH
_geom_hbond_distance_HA
_geom_hbond_distance_DA
_geom_hbond_angle_DHA
C3 H3A O3 . 0.93 2.54 3.382(5) 151
C5 H5A O2 2_645 0.93 2.36 3.178(5) 146
C5 H5A O1 3_666 0.93 2.56 3.010(4) 111
C15 H15A O3 2_645 0.93 2.40 3.237(4) 149
C17 H17A O2 2_745 0.96 2.60 3.180(5) 120

loop_
_geom_torsion_atom_site_label_1
_geom_torsion_atom_site_label_2
_geom_torsion_atom_site_label_3
_geom_torsion_atom_site_label_4
_geom_torsion_site_symmetry_1
_geom_torsion
O2 N21 O1 Cu1 . -142.7(3)
O3 N21 O1 Cu1 . 37.6(5)
N14 Cu1 O1 N21 3_666 -49.2(3)
N14 Cu1 O1 N21 . 130.8(3)
N4 Cu1 O1 N21 . 39.9(3)
N4 Cu1 O1 N21 3_666 -140.1(3)
N14 Cu1 N4 C5 3_666 -111.4(3)
N14 Cu1 N4 C5 . 68.6(3)
O1 Cu1 N4 C5 . 155.0(3)
O1 Cu1 N4 C5 3_666 -25.0(3)
N14 Cu1 N4 C3 3_666 68.4(3)
O1 Cu1 N4 C3 . -25.2(3)
O1 Cu1 N4 C3 3_666 154.8(3)
C3 N4 C5 N1 . 0.7(4)
Cu1 N4 C5 N1 . -179.5(2)
N4 C5 N1 N2 . 0.1(4)
N4 C5 N1 C6 . -179.2(3)
C5 N1 N2 C3 . -0.8(4)
C6 N1 N2 C3 . 178.5(3)
N1 N2 C3 N4 . 1.2(5)
C5 N4 C3 N2 . -1.2(4)
Cu1 N4 C3 N2 . 179.0(3)
C5 N1 C6 C7 . 104.8(4)
N2 N1 C6 C7 . -74.3(4)
N4 Cu1 N14 C15 . -50.2(3)
N4 Cu1 N14 C15 3_666 129.8(3)
O1 Cu1 N14 C15 . -145.8(3)
O1 Cu1 N14 C15 3_666 34.2(3)
N4 Cu1 N14 C13 . 132.4(3)
N4 Cu1 N14 C13 3_666 -47.6(3)
O1 Cu1 N14 C13 . 36.8(3)
O1 Cu1 N14 C13 3_666 -143.2(3)
C13 N14 C15 N11 . -0.6(4)
Cu1 N14 C15 N11 . -178.5(2)
N14 C15 N11 N12 . 1.0(4)
N14 C15 N11 C16 . -179.6(3)
C15 N11 N12 C13 . -0.9(4)
C16 N11 N12 C13 . 179.6(3)
N11 N12 C13 N14 . 0.5(4)
C15 N14 C13 N12 . 0.0(4)
Cu1 N14 C13 N12 . 178.0(2)
C15 N11 C16 C17 . 144.1(4)
N12 N11 C16 C17 . -36.6(5)
